data_1508924
loop_
_publ_author_name
'Kumar, Manjeet'
'Qadri, Masroor'
'Sharma, Parduman Raj'
'Kumar, Arvind'
'Andotra, Samar S.'
'Kaur, Tandeep'
'Kapoor, Kamini'
'Gupta, Vivek K.'
'Kant, Rajni'
'Hamid, Abid'
'Johri, Sarojini'
'Taneja, Subhash C.'
'Vishwakarma, Ram A.'
'Riyaz-Ul-Hassan, Syed'
'Shah, Bhahwal Ali'

_publ_section_title
;
 Tubulin Inhibitors from an Endophytic Fungus Isolated from Cedrus
 deodara.
;
_journal_issue 2
_journal_name_full 'Journal of natural products'
_journal_page_first 194
_journal_page_last 199
_journal_paper_doi 10.1021/np3006666
_journal_volume 76
_journal_year 2013
_chemical_formula_moiety 'C9 H14 O2'
_chemical_formula_sum 'C9 H14 O2'
_chemical_formula_weight 154.20
_chemical_name_systematic
;
 (1S,3R,5R)-3-methyl-2-oxabicyclo[3.3.1]nonan-7-one
;
_space_group_IT_number 19
_symmetry_cell_setting orthorhombic
_symmetry_space_group_name_Hall 'P 2ac 2ab'
_symmetry_space_group_name_H-M 'P 21 21 21'
_atom_sites_solution_hydrogens geom
_atom_sites_solution_primary direct
_atom_sites_solution_secondary difmap
_audit_creation_method SHELXL-97
_cell_angle_alpha 90.00
_cell_angle_beta 90.00
_cell_angle_gamma 90.00
_cell_formula_units_Z 4
_cell_length_a 7.3937(3)
_cell_length_b 10.5911(5)
_cell_length_c 10.6467(5)
_cell_measurement_reflns_used 4264
_cell_measurement_temperature 293(2)
_cell_measurement_theta_max 29.11
_cell_measurement_theta_min 3.347
_cell_volume 833.72(7)
_computing_cell_refinement 'CrysAlisPro,Oxford Diff.Ltd,Ver 1.171.34.40'
_computing_data_collection 'CrysAlisPro,Oxford Diff.Ltd,Ver 1.171.34.40'
_computing_data_reduction 'CrysAlisPro,Oxford Diff.Ltd,Ver 1.171.34.40'
_computing_molecular_graphics 'ORTEP3 (Farrugia, 1997)'
_computing_publication_material 'PLATON(Spek,1999)& PARST(1995)'
_computing_structure_refinement 'SHELXL-97 (Sheldrick, 1997)'
_computing_structure_solution 'SHELXS-97 (Sheldrick, 1997)'
_diffrn_ambient_temperature 293(2)
_diffrn_detector_area_resol_mean 16.1049
_diffrn_measured_fraction_theta_full 0.998
_diffrn_measured_fraction_theta_max 0.998
_diffrn_measurement_device_type 'Xcalibur, Sapphire3'
_diffrn_measurement_method 'phi and omega scans'
_diffrn_radiation_monochromator graphite
_diffrn_radiation_source 'fine-focus sealed tube'
_diffrn_radiation_type MoK\a
_diffrn_radiation_wavelength 0.71073
_diffrn_reflns_av_R_equivalents 0.0457
_diffrn_reflns_av_sigmaI/netI 0.0277
_diffrn_reflns_limit_h_max 8
_diffrn_reflns_limit_h_min -8
_diffrn_reflns_limit_k_max 12
_diffrn_reflns_limit_k_min -12
_diffrn_reflns_limit_l_max 12
_diffrn_reflns_limit_l_min -12
_diffrn_reflns_number 10169
_diffrn_reflns_theta_full 24.99
_diffrn_reflns_theta_max 24.99
_diffrn_reflns_theta_min 3.35
_exptl_absorpt_coefficient_mu 0.085
_exptl_absorpt_correction_T_max 1.00000
_exptl_absorpt_correction_T_min 0.85536
_exptl_absorpt_correction_type multi-scan
_exptl_absorpt_process_details 'Crys Alis Red'
_exptl_crystal_colour 'White transparent'
_exptl_crystal_density_diffrn 1.229
_exptl_crystal_density_method 'not measured'
_exptl_crystal_description block
_exptl_crystal_F_000 336
_exptl_crystal_size_max 0.3
_exptl_crystal_size_mid 0.3
_exptl_crystal_size_min 0.15
_refine_diff_density_max 0.092
_refine_diff_density_min -0.105
_refine_diff_density_rms 0.025
_refine_ls_abs_structure_details 'Flack H D (1983), Acta Cryst. A39, 876-881'
_refine_ls_abs_structure_Flack 0.5(15)
_refine_ls_extinction_coef 0.131(9)
_refine_ls_extinction_expression Fc^*^=kFc[1+0.001xFc^2^\l^3^/sin(2\q)]^-1/4^
_refine_ls_extinction_method SHELXL
_refine_ls_goodness_of_fit_ref 1.002
_refine_ls_hydrogen_treatment mixed
_refine_ls_matrix_type full
_refine_ls_number_parameters 157
_refine_ls_number_reflns 1471
_refine_ls_number_restraints 0
_refine_ls_restrained_S_all 1.002
_refine_ls_R_factor_all 0.0419
_refine_ls_R_factor_gt 0.0336
_refine_ls_shift/su_max 0.001
_refine_ls_shift/su_mean 0.000
_refine_ls_structure_factor_coef Fsqd
_refine_ls_weighting_details 'calc w=1/[\s^2^(Fo^2^)+(0.0494P)^2^+0.0000P] where P=(Fo^2^+2Fc^2^)/3'
_refine_ls_weighting_scheme calc
_refine_ls_wR_factor_gt 0.0797
_refine_ls_wR_factor_ref 0.0839
_reflns_number_gt 1274
_reflns_number_total 1471
_reflns_threshold_expression >2sigma(I)
_cod_data_source_file np3006666_si_003.cif
_cod_data_source_block global
_cod_depositor_comments
;
The following automatic conversions were performed:

'_symmetry_cell_setting' value 'Orthorhombic' changed to
'orthorhombic' according to
/home/saulius/struct/CIF-dictionaries/cif_core.dic dictionary named
'cif_core.dic' version 2.4.2 from
2011-04-26.

'_exptl_absorpt_correction_type' value 'multi scan'
changed to 'multi-scan' according to
/home/saulius/struct/CIF-dictionaries/cif_core.dic dictionary named
'cif_core.dic' version 2.4.2 from 2011-04-26.

Automatic conversion script
Id: cif_fix_values 1891 2012-01-12 08:04:46Z andrius 
;
_cod_database_code 1508924

loop_
_symmetry_equiv_pos_as_xyz
'x, y, z'
'-x+1/2, -y, z+1/2'
'-x, y+1/2, -z+1/2'
'x+1/2, -y+1/2, -z'

loop_
_atom_site_label
_atom_site_type_symbol
_atom_site_fract_x
_atom_site_fract_y
_atom_site_fract_z
_atom_site_U_iso_or_equiv
_atom_site_adp_type
_atom_site_occupancy
_atom_site_symmetry_multiplicity
_atom_site_calc_flag
C1 C 0.0193(2) 0.99114(17) 0.25875(18) 0.0498(5) Uani 1 1 d
O2 O 0.14992(15) 0.89261(10) 0.24075(10) 0.0486(4) Uani 1 1 d
C3 C 0.2609(2) 0.90851(15) 0.13164(15) 0.0424(4) Uani 1 1 d
C4 C 0.3480(2) 1.03815(18) 0.13047(18) 0.0488(5) Uani 1 1 d
C5 C 0.2132(2) 1.14460(16) 0.15145(16) 0.0476(5) Uani 1 1 d
C6 C 0.0790(3) 1.15962(19) 0.04308(19) 0.0561(5) Uani 1 1 d
C7 C -0.0615(2) 1.05819(16) 0.03422(17) 0.0510(5) Uani 1 1 d
O7 O -0.1310(2) 1.03117(14) -0.06587(14) 0.0786(5) Uani 1 1 d
C8 C -0.1209(2) 0.9947(2) 0.1534(2) 0.0580(5) Uani 1 1 d
C9 C 0.1124(3) 1.11728(17) 0.27246(17) 0.0525(5) Uani 1 1 d
C10 C 0.3988(3) 0.8036(2) 0.1337(3) 0.0690(6) Uani 1 1 d
H1 H -0.039(3) 0.9672(17) 0.3314(19) 0.063(5) Uiso 1 1 d
H3 H 0.184(2) 0.9040(13) 0.0560(13) 0.033(4) Uiso 1 1 d
H41 H 0.439(3) 1.0423(18) 0.1974(17) 0.062(5) Uiso 1 1 d
H42 H 0.410(2) 1.0521(18) 0.049(2) 0.063(5) Uiso 1 1 d
H5 H 0.276(2) 1.2247(17) 0.1586(16) 0.053(5) Uiso 1 1 d
H61 H 0.013(3) 1.2315(19) 0.0564(18) 0.064(6) Uiso 1 1 d
H62 H 0.144(3) 1.1674(18) -0.039(2) 0.074(6) Uiso 1 1 d
H81 H -0.221(3) 1.039(2) 0.182(2) 0.075(6) Uiso 1 1 d
H82 H -0.168(3) 0.910(2) 0.1330(16) 0.065(6) Uiso 1 1 d
H91 H 0.197(2) 1.1116(16) 0.3410(16) 0.050(4) Uiso 1 1 d
H92 H 0.021(3) 1.1851(19) 0.2872(18) 0.071(6) Uiso 1 1 d
H101 H 0.340(3) 0.723(2) 0.130(2) 0.089(8) Uiso 1 1 d
H102 H 0.463(3) 0.808(2) 0.218(2) 0.100(8) Uiso 1 1 d
H103 H 0.483(3) 0.814(2) 0.064(2) 0.086(7) Uiso 1 1 d

loop_
_atom_site_aniso_label
_atom_site_aniso_U_11
_atom_site_aniso_U_22
_atom_site_aniso_U_33
_atom_site_aniso_U_23
_atom_site_aniso_U_13
_atom_site_aniso_U_12
C1 0.0423(9) 0.0596(11) 0.0474(10) 0.0080(9) 0.0088(8) 0.0056(8)
O2 0.0458(6) 0.0463(6) 0.0536(7) 0.0136(5) 0.0047(6) 0.0012(5)
C3 0.0386(8) 0.0457(10) 0.0429(9) 0.0012(7) 0.0003(8) 0.0046(8)
C4 0.0383(9) 0.0569(11) 0.0511(10) 0.0067(9) 0.0017(8) -0.0063(8)
C5 0.0552(11) 0.0352(9) 0.0524(10) 0.0000(7) -0.0106(9) -0.0094(8)
C6 0.0699(13) 0.0441(10) 0.0542(12) 0.0079(9) -0.0131(11) 0.0015(10)
C7 0.0482(10) 0.0470(10) 0.0578(11) -0.0024(8) -0.0167(9) 0.0116(8)
O7 0.0836(10) 0.0799(10) 0.0724(9) -0.0063(7) -0.0384(8) 0.0023(9)
C8 0.0353(9) 0.0650(13) 0.0737(13) 0.0006(11) -0.0022(9) -0.0017(10)
C9 0.0588(11) 0.0543(11) 0.0444(10) -0.0086(8) -0.0065(10) 0.0091(10)
C10 0.0643(14) 0.0642(14) 0.0785(16) 0.0016(12) -0.0003(13) 0.0222(12)

loop_
_atom_type_symbol
_atom_type_description
_atom_type_scat_dispersion_real
_atom_type_scat_dispersion_imag
_atom_type_scat_source
C C 0.0033 0.0016 'International Tables Vol C Tables 4.2.6.8 and 6.1.1.4'
H H 0.0000 0.0000 'International Tables Vol C Tables 4.2.6.8 and 6.1.1.4'
O O 0.0106 0.0060 'International Tables Vol C Tables 4.2.6.8 and 6.1.1.4'

loop_
_geom_angle_atom_site_label_1
_geom_angle_atom_site_label_2
_geom_angle_atom_site_label_3
_geom_angle
O2 C1 C9 110.47(13)
O2 C1 C8 112.13(15)
C9 C1 C8 111.02(16)
O2 C1 H1 103.1(11)
C9 C1 H1 112.1(12)
C8 C1 H1 107.8(12)
C3 O2 C1 114.11(12)
O2 C3 C10 106.77(16)
O2 C3 C4 110.88(13)
C10 C3 C4 112.36(16)
O2 C3 H3 109.1(8)
C10 C3 H3 111.4(8)
C4 C3 H3 106.3(8)
C3 C4 C5 113.05(13)
C3 C4 H41 109.0(11)
C5 C4 H41 108.1(11)
C3 C4 H42 109.8(11)
C5 C4 H42 108.7(10)
H41 C4 H42 108.1(15)
C9 C5 C4 107.77(14)
C9 C5 C6 110.00(16)
C4 C5 C6 113.03(15)
C9 C5 H5 109.6(10)
C4 C5 H5 110.1(11)
C6 C5 H5 106.3(10)
C7 C6 C5 115.01(15)
C7 C6 H61 103.6(12)
C5 C6 H61 108.5(12)
C7 C6 H62 109.5(11)
C5 C6 H62 111.1(12)
H61 C6 H62 108.8(16)
O7 C7 C6 121.11(17)
O7 C7 C8 120.74(17)
C6 C7 C8 118.09(16)
C7 C8 C1 115.64(15)
C7 C8 H81 106.1(14)
C1 C8 H81 108.6(14)
C7 C8 H82 108.9(10)
C1 C8 H82 112.1(11)
H81 C8 H82 104.8(18)
C1 C9 C5 108.10(14)
C1 C9 H91 108.2(10)
C5 C9 H91 109.9(10)
C1 C9 H92 110.1(11)
C5 C9 H92 109.2(11)
H91 C9 H92 111.3(15)
C3 C10 H101 110.3(14)
C3 C10 H102 107.3(13)
H101 C10 H102 107(2)
C3 C10 H103 109.7(13)
H101 C10 H103 110.8(19)
H102 C10 H103 112(2)

loop_
_geom_bond_atom_site_label_1
_geom_bond_atom_site_label_2
_geom_bond_distance
C1 O2 1.4346(19)
C1 C9 1.510(3)
C1 C8 1.528(3)
C1 H1 0.92(2)
O2 C3 1.4323(18)
C3 C10 1.508(3)
C3 C4 1.517(3)
C3 H3 0.985(14)
C4 C5 1.521(2)
C4 H41 0.982(19)
C4 H42 0.99(2)
C5 C9 1.516(2)
C5 C6 1.530(3)
C5 H5 0.972(18)
C6 C7 1.497(2)
C6 H61 0.92(2)
C6 H62 1.00(2)
C7 O7 1.217(2)
C7 C8 1.502(3)
C8 H81 0.93(2)
C8 H82 0.99(2)
C9 H91 0.961(18)
C9 H92 1.00(2)
C10 H101 0.96(3)
C10 H102 1.02(2)
C10 H103 0.98(2)

loop_
_geom_torsion_atom_site_label_1
_geom_torsion_atom_site_label_2
_geom_torsion_atom_site_label_3
_geom_torsion_atom_site_label_4
_geom_torsion
C9 C1 O2 C3 -59.83(18)
C8 C1 O2 C3 64.57(17)
C1 O2 C3 C10 175.35(16)
C1 O2 C3 C4 52.65(17)
O2 C3 C4 C5 -50.49(18)
C10 C3 C4 C5 -169.89(17)
C3 C4 C5 C9 54.58(18)
C3 C4 C5 C6 -67.2(2)
C9 C5 C6 C7 -48.1(2)
C4 C5 C6 C7 72.4(2)
C5 C6 C7 O7 -152.96(18)
C5 C6 C7 C8 29.9(2)
O7 C7 C8 C1 154.97(18)
C6 C7 C8 C1 -27.8(3)
O2 C1 C8 C7 -79.9(2)
C9 C1 C8 C7 44.2(2)
O2 C1 C9 C5 62.29(19)
C8 C1 C9 C5 -62.7(2)
C4 C5 C9 C1 -59.02(18)
C6 C5 C9 C1 64.62(19)

loop_
_cod_related_entry_id
_cod_related_entry_database
_cod_related_entry_code
1 ChemSpider 28637709
